data_1554686
loop_
_publ_author_name
'Hu, Yang'
'Wang, Wei'
'Yao, Rui'
'Wang, Xu-Qing'
'Wang, Yu-Xuan'
'Sun, Bin'
'Chen, Li-Jun'
'Zhang, Ying'
'Zhao, Xiao-Li'
'Xu, Lin'
'Tan, Hong-Wei'
'Yu, Yihua'
'Li, Xiaopeng'
'Yang, Hai-Bo'

_publ_section_title
;
 Facile synthesis of diverse rotaxanes via successive supramolecular
 transformations
;
_journal_issue 11
_journal_name_full 'Materials Chemistry Frontiers'
_journal_page_first 2397
_journal_paper_doi 10.1039/C9QM00430K
_journal_volume 3
_journal_year 2019
_chemical_formula_moiety '2(C65 H90 O10), C88 H96 O8 P2 Pt'
_chemical_formula_sum 'C218 H276 O28 P2 Pt'
_chemical_formula_weight 3601.40
_space_group_crystal_system triclinic
_space_group_IT_number 2
_space_group_name_Hall '-P 1'
_space_group_name_H-M_alt 'P -1'
_atom_sites_solution_hydrogens geom
_audit_creation_date 2016-03-02
_audit_creation_method
;
Olex2 1.2
(compiled 2014.07.22 svn.r2960 for OlexSys, GUI svn.r4862)
;
_audit_update_record
;
2019-07-03 deposited with the CCDC.	2019-09-06 downloaded from the CCDC.
;
_cell_angle_alpha 80.979(3)
_cell_angle_beta 89.471(3)
_cell_angle_gamma 65.725(3)
_cell_formula_units_Z 1
_cell_length_a 12.2995(12)
_cell_length_b 12.7098(12)
_cell_length_c 38.043(3)
_cell_measurement_reflns_used 7547
_cell_measurement_temperature 170
_cell_measurement_theta_max 19.17
_cell_measurement_theta_min 2.42
_cell_volume 5344.1(9)
_computing_cell_refinement 'SAINT v7.68A (Bruker, 2009)'
_computing_data_reduction 'SAINT v7.68A (Bruker, 2009)'
_computing_molecular_graphics 'Olex2 (Dolomanov et al., 2009)'
_computing_publication_material 'Olex2 (Dolomanov et al., 2009)'
_computing_structure_refinement 'XL (Sheldrick, 2008)'
_diffrn_ambient_temperature 170
_diffrn_measured_fraction_theta_full 0.968
_diffrn_measured_fraction_theta_max 0.994
_diffrn_measurement_device_type 'Bruker APEX-II CCD'
_diffrn_measurement_method '\f and \w scans'
_diffrn_radiation_monochromator graphite
_diffrn_radiation_type MoK\a
_diffrn_radiation_wavelength 0.71073
_diffrn_reflns_av_R_equivalents 0.1073
_diffrn_reflns_av_unetI/netI 0.1565
_diffrn_reflns_Laue_measured_fraction_full 0.968
_diffrn_reflns_Laue_measured_fraction_max 0.994
_diffrn_reflns_limit_h_max 16
_diffrn_reflns_limit_h_min -16
_diffrn_reflns_limit_k_max 16
_diffrn_reflns_limit_k_min -16
_diffrn_reflns_limit_l_max 51
_diffrn_reflns_limit_l_min -50
_diffrn_reflns_number 73645
_diffrn_reflns_point_group_measured_fraction_full 0.968
_diffrn_reflns_point_group_measured_fraction_max 0.994
_diffrn_reflns_theta_full 25.242
_diffrn_reflns_theta_max 25.009
_diffrn_reflns_theta_min 1.086
_diffrn_standards_number 0
_exptl_absorpt_coefficient_mu 0.734
_exptl_absorpt_correction_T_max 0.7457
_exptl_absorpt_correction_T_min 0.5342
_exptl_absorpt_correction_type multi-scan
_exptl_absorpt_process_details
;
SADABS-2008/1 (Bruker,2008) was used for absorption correction.
wR2(int) was 0.0901 before and 0.0657 after correction.
The Ratio of minimum to maximum transmission is 0.7164.
The \l/2 correction factor is 0.0015.
;
_exptl_crystal_density_diffrn 1.119
_exptl_crystal_F_000 1916
_refine_diff_density_max 2.579
_refine_diff_density_min -1.259
_refine_diff_density_rms 0.170
_refine_ls_extinction_method none
_refine_ls_goodness_of_fit_ref 1.249
_refine_ls_hydrogen_treatment constr
_refine_ls_matrix_type fullcycle
_refine_ls_number_parameters 1089
_refine_ls_number_reflns 18724
_refine_ls_number_restraints 1328
_refine_ls_restrained_S_all 1.259
_refine_ls_R_factor_all 0.1622
_refine_ls_R_factor_gt 0.1225
_refine_ls_shift/su_max 0.001
_refine_ls_shift/su_mean 0.000
_refine_ls_structure_factor_coef Fsqd
_refine_ls_weighting_details 'w=1/[\s^2^(Fo^2^)+(0.2000P)^2^] where P=(Fo^2^+2Fc^2^)/3'
_refine_ls_weighting_scheme calc
_refine_ls_wR_factor_gt 0.3177
_refine_ls_wR_factor_ref 0.3454
_reflns_Friedel_coverage 0.000
_reflns_number_gt 12542
_reflns_number_total 18724
_reflns_threshold_expression 'I > 2\s(I)'
_cod_data_source_file c9qm00430k2.cif
_cod_data_source_block z
_cod_original_cell_volume 5344.1(8)
_cod_database_code 1554686
_shelxl_version_number 2014-3
_shelx_space_group_comment
;
The symmetry employed for this shelxl refinement is uniquely defined
by the following loop, which should always be used as a source of
symmetry information in preference to the above space-group names.
They are only intended as comments.
;
_olex2_refinement_description
;
1. Fixed Uiso
 At 1.2 times of:
  All C(H) groups, All C(H,H) groups
 At 1.5 times of:
  All C(H,H,H) groups
2. Restrained distances
 C1B-C1A = C1E-C1B = C91-C1C = C103-C102 = C104-C103 = C89-C88 = C88-C87 = C79-
 C78 = C80-C79 = C77-C76 = C76-C75 = C66-C65 = C67-C66 = C50-C49 = C51-C50 =
 C53-C52 = C54-C53
 1.53 with sigma of 0.01
 O3-C1F
 1.48 with sigma of 0.02
 O4-C1D
 1.48 with sigma of 0.02
 C98-C1A = C1E-C1A = C90-C1C
 2.48 with sigma of 0.02
 O13-C98 = O13-C1A = O12-C90 = O12-C86 = O10-C75 = O10-C70 = O7-C65 = O7-C61
 1.48 with sigma of 0.02
 O13-C1B
 2.38 with sigma of 0.02
 O12-C91
 2.38 with sigma of 0.02
3. Uiso/Uaniso restraints and constraints
C36 \\sim C37 \\sim C38 \\sim C39 \\sim C40 \\sim C41: within 1.7A with sigma
of 0.04 and sigma for terminal atoms of 0.08
C93 \\sim C94 \\sim C95 \\sim C96 \\sim C97 \\sim C98: within 1.7A with sigma
of 0.04 and sigma for terminal atoms of 0.08
C43 \\sim C44 \\sim C45 \\sim C46 \\sim C47 \\sim C48 \\sim C49 \\sim C50 \\sim
C51 \\sim C52 \\sim C53 \\sim C54 \\sim C55 \\sim C56 \\sim C57 \\sim C58 \\sim
C59 \\sim C60 \\sim C61 \\sim C62 \\sim C63 \\sim C64 \\sim C65 \\sim C66 \\sim
C67 \\sim C68 \\sim C69 \\sim C70 \\sim C71 \\sim C72 \\sim C73 \\sim C74 \\sim
C75 \\sim C76 \\sim C77 \\sim C78 \\sim C79 \\sim C80 \\sim C81 \\sim C82 \\sim
C83 \\sim C84 \\sim C85 \\sim C86 \\sim C87 \\sim C88 \\sim C89 \\sim C90 \\sim
C91 \\sim C92 \\sim C93 \\sim C94 \\sim C95 \\sim C96 \\sim C97 \\sim C98 \\sim
C102 \\sim C103 \\sim C104 \\sim C105 \\sim C107 \\sim C1 \\sim C2 \\sim C3
\\sim C4 \\sim C5 \\sim C6 \\sim C7 \\sim C8 \\sim C9 \\sim C10 \\sim C11 \\sim
C12 \\sim C13 \\sim C14 \\sim C15 \\sim C16 \\sim C17 \\sim C18 \\sim C19 \\sim
C20 \\sim C21 \\sim C22 \\sim C23 \\sim C24 \\sim C25 \\sim C26 \\sim C27 \\sim
C28 \\sim C29 \\sim C30 \\sim C31 \\sim C32 \\sim C33 \\sim C34 \\sim C35 \\sim
C36 \\sim C37 \\sim C38 \\sim C39 \\sim C40 \\sim C41 \\sim C42: within 2A with
sigma of 0.005 and sigma for terminal atoms of 0.01
C96 \\sim C95 \\sim C94 \\sim C93 \\sim C98 \\sim C97 \\sim O13 \\sim C1A \\sim
C1B \\sim C1E: within 2A with sigma of 0.005 and sigma for terminal atoms of
0.01
C36 \\sim O2 \\sim C37 \\sim C42 \\sim C41 \\sim C40 \\sim C39 \\sim C38 \\sim
O3 \\sim C1F \\sim O4 \\sim C1D \\sim C35 \\sim C34: within 2A with sigma of
0.005 and sigma for terminal atoms of 0.01
C86 \\sim O12 \\sim C90 \\sim C91 \\sim C1C: within 2A with sigma of 0.005 and
sigma for terminal atoms of 0.01
Uanis(C43) \\sim Ueq, Uanis(C44) \\sim Ueq, Uanis(C45) \\sim Ueq, Uanis(C46)
\\sim Ueq, Uanis(C47) \\sim Ueq, Uanis(C48) \\sim Ueq, Uanis(C49) \\sim Ueq,
Uanis(C50) \\sim Ueq, Uanis(C51) \\sim Ueq, Uanis(C52) \\sim Ueq, Uanis(C53)
\\sim Ueq, Uanis(C54) \\sim Ueq, Uanis(C55) \\sim Ueq, Uanis(C56) \\sim Ueq,
Uanis(C57) \\sim Ueq, Uanis(C58) \\sim Ueq, Uanis(C59) \\sim Ueq, Uanis(C60)
\\sim Ueq, Uanis(C61) \\sim Ueq, Uanis(C62) \\sim Ueq, Uanis(C63) \\sim Ueq,
Uanis(C64) \\sim Ueq, Uanis(C65) \\sim Ueq, Uanis(C66) \\sim Ueq, Uanis(C67)
\\sim Ueq, Uanis(C68) \\sim Ueq, Uanis(C69) \\sim Ueq, Uanis(C70) \\sim Ueq,
Uanis(C71) \\sim Ueq, Uanis(C72) \\sim Ueq, Uanis(C73) \\sim Ueq, Uanis(C74)
\\sim Ueq, Uanis(C75) \\sim Ueq, Uanis(C76) \\sim Ueq, Uanis(C77) \\sim Ueq,
Uanis(C78) \\sim Ueq, Uanis(C79) \\sim Ueq, Uanis(C80) \\sim Ueq, Uanis(C81)
\\sim Ueq, Uanis(C82) \\sim Ueq, Uanis(C83) \\sim Ueq, Uanis(C84) \\sim Ueq,
Uanis(C85) \\sim Ueq, Uanis(C86) \\sim Ueq, Uanis(C87) \\sim Ueq, Uanis(C88)
\\sim Ueq, Uanis(C89) \\sim Ueq, Uanis(C90) \\sim Ueq, Uanis(C91) \\sim Ueq,
Uanis(C92) \\sim Ueq, Uanis(C93) \\sim Ueq, Uanis(C94) \\sim Ueq, Uanis(C95)
\\sim Ueq, Uanis(C96) \\sim Ueq, Uanis(C97) \\sim Ueq, Uanis(C98) \\sim Ueq,
Uanis(C102) \\sim Ueq, Uanis(C103) \\sim Ueq, Uanis(C104) \\sim Ueq,
Uanis(C105) \\sim Ueq, Uanis(C107) \\sim Ueq, Uanis(C1) \\sim Ueq, Uanis(C2)
\\sim Ueq, Uanis(C3) \\sim Ueq, Uanis(C4) \\sim Ueq, Uanis(C5) \\sim Ueq,
Uanis(C6) \\sim Ueq, Uanis(C7) \\sim Ueq, Uanis(C8) \\sim Ueq, Uanis(C9) \\sim
Ueq, Uanis(C10) \\sim Ueq, Uanis(C11) \\sim Ueq, Uanis(C12) \\sim Ueq,
Uanis(C13) \\sim Ueq, Uanis(C14) \\sim Ueq, Uanis(C15) \\sim Ueq, Uanis(C16)
\\sim Ueq, Uanis(C17) \\sim Ueq, Uanis(C18) \\sim Ueq, Uanis(C19) \\sim Ueq,
Uanis(C20) \\sim Ueq, Uanis(C21) \\sim Ueq, Uanis(C22) \\sim Ueq, Uanis(C23)
\\sim Ueq, Uanis(C24) \\sim Ueq, Uanis(C25) \\sim Ueq, Uanis(C26) \\sim Ueq,
Uanis(C27) \\sim Ueq, Uanis(C28) \\sim Ueq, Uanis(C29) \\sim Ueq, Uanis(C30)
\\sim Ueq, Uanis(C31) \\sim Ueq, Uanis(C32) \\sim Ueq, Uanis(C33) \\sim Ueq,
Uanis(C34) \\sim Ueq, Uanis(C35) \\sim Ueq, Uanis(C36) \\sim Ueq, Uanis(C37)
\\sim Ueq, Uanis(C38) \\sim Ueq, Uanis(C39) \\sim Ueq, Uanis(C40) \\sim Ueq,
Uanis(C41) \\sim Ueq, Uanis(C42) \\sim Ueq: with sigma of 0.005 and sigma for
terminal atoms of 0.01
Uanis(C45) \\sim Ueq, Uanis(C48) \\sim Ueq: with sigma of 0.005 and sigma for
terminal atoms of 0.01
Uanis(C98) \\sim Ueq: with sigma of 0.001 and sigma for terminal atoms of 0.002
Uanis(O11) \\sim Ueq: with sigma of 0.005 and sigma for terminal atoms of 0.01
Uanis(C1D) \\sim Ueq: with sigma of 0.005 and sigma for terminal atoms of 0.01
4. Others
 Fixed Sof: Pt1(0.5)
5.a Secondary CH2 refined with riding coordinates:
 C49(H49A,H49B), C50(H50A,H50B), C52(H52A,H52B), C53(H53A,H53B), C55(H55A,
 H55B), C62(H62A,H62B), C63(H63A,H63B), C65(H65A,H65B), C66(H66A,H66B),
 C68(H68A,H68B), C75(H75A,H75B), C76(H76A,H76B), C78(H78A,H78B), C79(H79A,H79B),
  C87(H87A,H87B), C88(H88A,H88B), C90(H90A,H90B), C91(H91A,H91B), C92(H92A,
 H92B), C102(H10A,H10B), C103(H10C,H10D), C105(H10H,H10I), C107(H10J,H10K),
 C27(H27A,H27B), C28(H28A,H28B), C29(H29A,H29B), C30(H30A,H30B), C31(H31A,H31B),
  C32(H32A,H32B), C33(H33A,H33B), C34(H34A,H34B), C35(H35A,H35B), C36(H36A,
 H36B), C1A(H1AA,H1AB), C1B(H1BA,H1BB)
5.b Me refined with riding coordinates:
 C1D(H1DA,H1DB,H1DC)
5.c Aromatic/amide H refined with riding coordinates:
 C45(H45), C48(H48), C57(H57), C60(H60), C71(H71), C74(H74), C82(H82),
 C85(H85), C94(H94), C97(H97), C2(H2), C3(H3), C4(H4), C5(H5), C6(H6), C8(H8),
 C9(H9), C10(H10), C11(H11), C12(H12), C14(H14), C15(H15), C16(H16), C17(H17),
 C18(H18), C22(H22), C23(H23), C25(H25), C26(H26), C39(H39), C40(H40), C41(H41)
5.d Fitted hexagon refined as free rotating group:
 C43(C44,C45,C46,C47,C48), C81(C82,C83,C84,C85,C86), C93(C94,C95,C96,C97,C98),
 C37(C38,C39,C40,C41,C42)
5.e Idealised Me refined as rotating group:
 C51(H51A,H51B,H51C), C54(H54A,H54B,H54C), C64(H64A,H64B,H64C), C67(H67A,H67B,
 H67C), C77(H77A,H77B,H77C), C80(H80A,H80B,H80C), C89(H89A,H89B,H89C),
 C104(H10E,H10F,H10G), C1C(H1CA,H1CB,H1CC), C1E(H1EA,H1EB,H1EC), C1F(H1FA,H1FB,
 H1FC)
;
_olex2_submission_special_instructions 'No special instructions were received'

loop_
_space_group_symop_operation_xyz
'x, y, z'
'-x, -y, -z'

loop_
_atom_site_label
_atom_site_type_symbol
_atom_site_fract_x
_atom_site_fract_y
_atom_site_fract_z
_atom_site_U_iso_or_equiv
_atom_site_adp_type
_atom_site_occupancy
_atom_site_site_symmetry_order
_atom_site_calc_flag
_atom_site_refinement_flags_posn
_atom_site_refinement_flags_adp
_atom_site_refinement_flags_occupancy
O5 O 1.0684 0.4103 0.3310 0.125(4) Uani 1 1 d . . .
O6 O 1.0801 0.4481 0.1848 0.137(5) Uani 1 1 d . . .
O7 O 0.6880 0.6517 0.2560 0.095(3) Uani 1 1 d D . .
O8 O 0.7103 0.4275 0.1389 0.111(3) Uani 1 1 d . . .
O9 O 0.7188 0.0175 0.1867 0.106(3) Uani 1 1 d . . .
O10 O 0.4581 0.4018 0.2531 0.106(3) Uani 1 1 d D . .
O11 O 1.0922 -0.2052 0.2623 0.150(5) Uani 1 1 d . U .
O12 O 0.6766 -0.0028 0.3276 0.150(3) Uani 1 1 d D . .
O13 O 1.0686 -0.0042 0.3722 0.177(4) Uani 1 1 d D . .
O14 O 1.3050 0.0624 0.2578 0.149(6) Uani 1 1 d . . .
C43 C 1.1559 0.3373 0.2790 0.131(3) Uani 1 1 d . U .
C44 C 1.0636 0.4225 0.2935 0.130(3) Uani 1 1 d G U .
C45 C 0.9764 0.5159 0.2712 0.122(3) Uani 1 1 d G U .
H45 H 0.9133 0.5742 0.2811 0.147 Uiso 1 1 calc R . .
C46 C 0.9815 0.5239 0.2344 0.114(3) Uani 1 1 d G U .
C47 C 1.0739 0.4387 0.2199 0.121(3) Uani 1 1 d G U .
C48 C 1.1611 0.3453 0.2422 0.128(3) Uani 1 1 d G U .
H48 H 1.2242 0.2871 0.2323 0.153 Uiso 1 1 calc R . .
C49 C 0.9914 0.4937 0.3429 0.203(8) Uani 1 1 d D U .
H49A H 0.9115 0.4963 0.3377 0.243 Uiso 1 1 calc R . .
H49B H 0.9929 0.5676 0.3306 0.243 Uiso 1 1 calc R . .
C50 C 1.0108 0.4847 0.3827 0.204(8) Uani 1 1 d D U .
H50A H 1.0875 0.4895 0.3875 0.245 Uiso 1 1 calc R . .
H50B H 1.0177 0.4071 0.3947 0.245 Uiso 1 1 calc R . .
C51 C 0.9112 0.5797 0.3989 0.210(8) Uani 1 1 d D U .
H51A H 0.8349 0.6010 0.3858 0.315 Uiso 1 1 calc GR . .
H51B H 0.9286 0.6488 0.3973 0.315 Uiso 1 1 calc GR . .
H51C H 0.9062 0.5500 0.4240 0.315 Uiso 1 1 calc GR . .
C52 C 1.1729 0.4619 0.1683 0.198(7) Uani 1 1 d D U .
H52A H 1.2457 0.3876 0.1731 0.237 Uiso 1 1 calc R . .
H52B H 1.1891 0.5229 0.1775 0.237 Uiso 1 1 calc R . .
C53 C 1.1417 0.4976 0.1281 0.197(7) Uani 1 1 d D U .
H53A H 1.2152 0.4948 0.1166 0.237 Uiso 1 1 calc R . .
H53B H 1.1231 0.4359 0.1202 0.237 Uiso 1 1 calc R . .
C54 C 1.0415 0.6143 0.1126 0.208(8) Uani 1 1 d D U .
H54A H 1.0427 0.6270 0.0866 0.311 Uiso 1 1 calc GR . .
H54B H 1.0524 0.6773 0.1219 0.311 Uiso 1 1 calc GR . .
H54C H 0.9646 0.6140 0.1195 0.311 Uiso 1 1 calc GR . .
C55 C 0.8733 0.6182 0.2099 0.112(3) Uani 1 1 d . U .
H55A H 0.8419 0.6909 0.2203 0.134 Uiso 1 1 calc R . .
H55B H 0.9021 0.6361 0.1863 0.134 Uiso 1 1 calc R . .
C56 C 0.7792 0.5853 0.2049 0.096(2) Uani 1 1 d . U .
C57 C 0.7884 0.5260 0.1744 0.099(3) Uani 1 1 d . U .
H57 H 0.8538 0.5149 0.1597 0.119 Uiso 1 1 calc R . .
C58 C 0.6963 0.4816 0.1653 0.099(3) Uani 1 1 d . U .
C59 C 0.6141 0.4942 0.1885 0.097(2) Uani 1 1 d . U .
C60 C 0.5986 0.5461 0.2159 0.099(3) Uani 1 1 d . U .
H60 H 0.5316 0.5563 0.2299 0.119 Uiso 1 1 calc R . .
C61 C 0.6903 0.5903 0.2253 0.101(3) Uani 1 1 d D U .
C62 C 0.7972 0.4154 0.1112 0.143(5) Uani 1 1 d . U .
H62A H 0.7879 0.4941 0.0995 0.171 Uiso 1 1 calc R . .
H62B H 0.8792 0.3732 0.1225 0.171 Uiso 1 1 calc R . .
C63 C 0.7812 0.3546 0.0856 0.146(5) Uani 1 1 d . U .
H63A H 0.6980 0.3926 0.0751 0.175 Uiso 1 1 calc R . .
H63B H 0.7987 0.2727 0.0964 0.175 Uiso 1 1 calc R . .
C64 C 0.8619 0.3579 0.0595 0.161(6) Uani 1 1 d . U .
H64A H 0.8218 0.3764 0.0357 0.242 Uiso 1 1 calc GR . .
H64B H 0.9303 0.2814 0.0621 0.242 Uiso 1 1 calc GR . .
H64C H 0.8898 0.4181 0.0624 0.242 Uiso 1 1 calc GR . .
C65 C 0.5916 0.6582 0.2785 0.137(5) Uani 1 1 d D U .
H65A H 0.5972 0.5794 0.2886 0.164 Uiso 1 1 calc R . .
H65B H 0.5128 0.7046 0.2654 0.164 Uiso 1 1 calc R . .
C66 C 0.6129 0.7199 0.3072 0.138(4) Uani 1 1 d D U .
H66A H 0.6079 0.7973 0.2957 0.166 Uiso 1 1 calc R . .
H66B H 0.6953 0.6738 0.3179 0.166 Uiso 1 1 calc R . .
C67 C 0.5271 0.7383 0.3372 0.149(6) Uani 1 1 d D U .
H67A H 0.5027 0.6732 0.3416 0.224 Uiso 1 1 calc GR . .
H67B H 0.4564 0.8120 0.3303 0.224 Uiso 1 1 calc GR . .
H67C H 0.5670 0.7413 0.3589 0.224 Uiso 1 1 calc GR . .
C68 C 0.5263 0.4408 0.1823 0.100(2) Uani 1 1 d . U .
H68A H 0.4456 0.4951 0.1876 0.120 Uiso 1 1 calc R . .
H68B H 0.5235 0.4349 0.1567 0.120 Uiso 1 1 calc R . .
C69 C 0.5535 0.3256 0.2032 0.097(2) Uani 1 1 d . U .
C70 C 0.5224 0.2968 0.2359 0.101(3) Uani 1 1 d D U .
C71 C 0.5646 0.1750 0.2524 0.100(3) Uani 1 1 d . U .
H71 H 0.5468 0.1569 0.2763 0.120 Uiso 1 1 calc R . .
C72 C 0.6253 0.0908 0.2358 0.099(2) Uani 1 1 d . U .
C73 C 0.6599 0.1053 0.2017 0.093(2) Uani 1 1 d . U .
C74 C 0.6227 0.2241 0.1846 0.096(2) Uani 1 1 d . U .
H74 H 0.6425 0.2395 0.1607 0.116 Uiso 1 1 calc R . .
C75 C 0.4444 0.3717 0.2899 0.150(5) Uani 1 1 d D U .
H75A H 0.5224 0.3321 0.3037 0.180 Uiso 1 1 calc R . .
H75B H 0.4003 0.3212 0.2938 0.180 Uiso 1 1 calc R . .
C76 C 0.3719 0.4921 0.2993 0.153(5) Uani 1 1 d D U .
H76A H 0.2954 0.5295 0.2846 0.184 Uiso 1 1 calc R . .
H76B H 0.4164 0.5416 0.2934 0.184 Uiso 1 1 calc R . .
C77 C 0.3458 0.4860 0.3387 0.161(6) Uani 1 1 d D U .
H77A H 0.3449 0.4100 0.3479 0.242 Uiso 1 1 calc GR . .
H77B H 0.2679 0.5487 0.3414 0.242 Uiso 1 1 calc GR . .
H77C H 0.4080 0.4956 0.3521 0.242 Uiso 1 1 calc GR . .
C78 C 0.7638 0.0315 0.1524 0.121(4) Uani 1 1 d D U .
H78A H 0.8209 0.0677 0.1537 0.145 Uiso 1 1 calc R . .
H78B H 0.6967 0.0857 0.1353 0.145 Uiso 1 1 calc R . .
C79 C 0.8263 -0.0837 0.1383 0.126(4) Uani 1 1 d D U .
H79A H 0.8666 -0.0697 0.1166 0.151 Uiso 1 1 calc R . .
H79B H 0.8887 -0.1402 0.1564 0.151 Uiso 1 1 calc R . .
C80 C 0.7425 -0.1374 0.1295 0.144(5) Uani 1 1 d D U .
H80A H 0.7071 -0.1039 0.1052 0.216 Uiso 1 1 calc GR . .
H80B H 0.6789 -0.1208 0.1463 0.216 Uiso 1 1 calc GR . .
H80C H 0.7872 -0.2223 0.1314 0.216 Uiso 1 1 calc GR . .
C81 C 0.7795 -0.0782 0.2767 0.121(3) Uani 1 1 d . U .
C82 C 0.8835 -0.1290 0.2593 0.125(3) Uani 1 1 d G U .
H82 H 0.8790 -0.1425 0.2356 0.150 Uiso 1 1 calc R . .
C83 C 0.9942 -0.1601 0.2765 0.135(3) Uani 1 1 d G U .
C84 C 1.0008 -0.1404 0.3112 0.140(3) Uani 1 1 d G U .
C85 C 0.8969 -0.0896 0.3286 0.143(3) Uani 1 1 d G U .
H85 H 0.9014 -0.0761 0.3523 0.172 Uiso 1 1 calc R . .
C86 C 0.7862 -0.0585 0.3114 0.137(3) Uani 1 1 d DG U .
C87 C 1.0929 -0.2188 0.2204 0.187(7) Uani 1 1 d D U .
H87A H 1.0450 -0.2607 0.2144 0.225 Uiso 1 1 calc R . .
H87B H 1.0702 -0.1437 0.2039 0.225 Uiso 1 1 calc R . .
C88 C 1.2267 -0.2943 0.2239 0.191(7) Uani 1 1 d D U .
H88A H 1.2700 -0.2720 0.2412 0.229 Uiso 1 1 calc R . .
H88B H 1.2468 -0.3792 0.2295 0.229 Uiso 1 1 calc R . .
C89 C 1.2431 -0.2537 0.1854 0.193(8) Uani 1 1 d D U .
H89A H 1.2247 -0.3004 0.1702 0.289 Uiso 1 1 calc GR . .
H89B H 1.3260 -0.2637 0.1829 0.289 Uiso 1 1 calc GR . .
H89C H 1.1892 -0.1709 0.1784 0.289 Uiso 1 1 calc GR . .
C90 C 0.6903 0.0073 0.3638 0.168(4) Uani 1 1 d D U .
H90A H 0.7495 0.0394 0.3673 0.202 Uiso 1 1 calc R . .
H90B H 0.7127 -0.0685 0.3799 0.202 Uiso 1 1 calc R . .
C91 C 0.5541 0.1000 0.3688 0.180(4) Uani 1 1 d D U .
H91A H 0.5535 0.1507 0.3862 0.216 Uiso 1 1 calc R . .
H91B H 0.5153 0.1499 0.3458 0.216 Uiso 1 1 calc R . .
C92 C 1.1144 -0.1706 0.3338 0.149(3) Uani 1 1 d . U .
H92A H 1.1739 -0.2507 0.3322 0.179 Uiso 1 1 calc R . .
H92B H 1.0970 -0.1654 0.3590 0.179 Uiso 1 1 calc R . .
C93 C 1.1646 -0.0709 0.3163 0.153(3) Uani 1 1 d . U .
C94 C 1.2225 -0.0463 0.2867 0.154(3) Uani 1 1 d G U .
H94 H 1.2442 -0.0962 0.2693 0.185 Uiso 1 1 calc R . .
C95 C 1.2487 0.0513 0.2826 0.151(3) Uani 1 1 d G U .
C96 C 1.2169 0.1243 0.3081 0.147(3) Uani 1 1 d G U .
C97 C 1.1590 0.0998 0.3377 0.155(3) Uani 1 1 d G U .
H97 H 1.1372 0.1497 0.3551 0.187 Uiso 1 1 calc R . .
C98 C 1.1328 0.0022 0.3418 0.158(3) Uani 1 1 d DG U .
C102 C 1.3320 -0.0160 0.2344 0.178(6) Uani 1 1 d D U .
H10A H 1.2574 -0.0116 0.2234 0.214 Uiso 1 1 calc R . .
H10B H 1.3769 -0.0966 0.2474 0.214 Uiso 1 1 calc R . .
C103 C 1.4064 0.0123 0.2058 0.179(6) Uani 1 1 d D U .
H10C H 1.4780 0.0119 0.2176 0.215 Uiso 1 1 calc R . .
H10D H 1.3595 0.0931 0.1932 0.215 Uiso 1 1 calc R . .
C104 C 1.4480 -0.0674 0.1781 0.172(7) Uani 1 1 d D U .
H10E H 1.4433 -0.0205 0.1546 0.258 Uiso 1 1 calc GR . .
H10F H 1.3967 -0.1092 0.1773 0.258 Uiso 1 1 calc GR . .
H10G H 1.5308 -0.1241 0.1843 0.258 Uiso 1 1 calc GR . .
C105 C 0.6589 -0.0342 0.2562 0.111(3) Uani 1 1 d . U .
H10H H 0.5969 -0.0340 0.2731 0.133 Uiso 1 1 calc R . .
H10I H 0.6629 -0.0870 0.2392 0.133 Uiso 1 1 calc R . .
C107 C 1.2524 0.2284 0.3029 0.144(3) Uani 1 1 d . U .
H10J H 1.3300 0.2059 0.2917 0.173 Uiso 1 1 calc R . .
H10K H 1.2622 0.2485 0.3264 0.173 Uiso 1 1 calc R . .
Pt1 Pt 1.5035 -0.0144 0.0030 0.0347(2) Uani 0.5 1 d . . P
P1 P 1.4078 -0.1212 -0.0044 0.0471(6) Uani 1 1 d . . .
O1 O 1.0148 0.1117 0.1740 0.0617(18) Uani 1 1 d . . .
O2 O 0.6987 0.3154 0.4802 0.191(4) Uani 1 1 d . . .
C1 C 1.4048 -0.2050 0.0390 0.066(2) Uani 1 1 d . U .
C2 C 1.4880 -0.2274 0.0650 0.080(2) Uani 1 1 d . U .
H2 H 1.5513 -0.2031 0.0615 0.096 Uiso 1 1 calc R . .
C3 C 1.4758 -0.2910 0.0990 0.091(2) Uani 1 1 d . U .
H3 H 1.5331 -0.3088 0.1181 0.109 Uiso 1 1 calc R . .
C4 C 1.3903 -0.3240 0.1042 0.089(2) Uani 1 1 d . U .
H4 H 1.3866 -0.3643 0.1271 0.107 Uiso 1 1 calc R . .
C5 C 1.3077 -0.3046 0.0793 0.082(2) Uani 1 1 d . U .
H5 H 1.2466 -0.3316 0.0839 0.098 Uiso 1 1 calc R . .
C6 C 1.3124 -0.2424 0.0453 0.071(2) Uani 1 1 d . U .
H6 H 1.2532 -0.2260 0.0269 0.085 Uiso 1 1 calc R . .
C7 C 1.4741 -0.2309 -0.0328 0.0641(19) Uani 1 1 d . U .
C8 C 1.5168 -0.3485 -0.0212 0.075(2) Uani 1 1 d . U .
H8 H 1.5164 -0.3779 0.0033 0.090 Uiso 1 1 calc R . .
C9 C 1.5609 -0.4250 -0.0453 0.085(2) Uani 1 1 d . U .
H9 H 1.5902 -0.5068 -0.0370 0.102 Uiso 1 1 calc R . .
C10 C 1.5633 -0.3876 -0.0795 0.083(2) Uani 1 1 d . U .
H10 H 1.5952 -0.4422 -0.0953 0.099 Uiso 1 1 calc R . .
C11 C 1.5219 -0.2757 -0.0916 0.075(2) Uani 1 1 d . U .
H11 H 1.5229 -0.2495 -0.1163 0.090 Uiso 1 1 calc R . .
C12 C 1.4765 -0.1943 -0.0690 0.067(2) Uani 1 1 d . U .
H12 H 1.4470 -0.1131 -0.0783 0.080 Uiso 1 1 calc R . .
C13 C 1.2532 -0.0446 -0.0228 0.0626(19) Uani 1 1 d . U .
C14 C 1.2012 -0.1038 -0.0396 0.071(2) Uani 1 1 d . U .
H14 H 1.2476 -0.1821 -0.0429 0.085 Uiso 1 1 calc R . .
C15 C 1.0851 -0.0499 -0.0512 0.081(2) Uani 1 1 d . U .
H15 H 1.0488 -0.0915 -0.0617 0.097 Uiso 1 1 calc R . .
C16 C 1.0189 0.0649 -0.0478 0.082(2) Uani 1 1 d . U .
H16 H 0.9380 0.1031 -0.0569 0.099 Uiso 1 1 calc R . .
C17 C 1.0675 0.1236 -0.0318 0.081(2) Uani 1 1 d . U .
H17 H 1.0211 0.2027 -0.0293 0.098 Uiso 1 1 calc R . .
C18 C 1.1873 0.0672 -0.0186 0.069(2) Uani 1 1 d . U .
H18 H 1.2220 0.1076 -0.0068 0.083 Uiso 1 1 calc R . .
C19 C 1.3931 0.0529 0.0403 0.0486(19) Uani 1 1 d . U .
C20 C 1.3247 0.0769 0.0633 0.0460(16) Uani 1 1 d . U .
C21 C 1.2427 0.0923 0.0910 0.0483(15) Uani 1 1 d . U .
C22 C 1.2128 0.1835 0.1107 0.0572(18) Uani 1 1 d . U .
H22 H 1.2447 0.2402 0.1048 0.069 Uiso 1 1 calc R . .
C23 C 1.1381 0.1931 0.1385 0.0575(18) Uani 1 1 d . U .
H23 H 1.1210 0.2546 0.1519 0.069 Uiso 1 1 calc R . .
C24 C 1.0882 0.1132 0.1469 0.0524(17) Uani 1 1 d . U .
C25 C 1.1155 0.0218 0.1274 0.0521(17) Uani 1 1 d . U .
H25 H 1.0809 -0.0329 0.1325 0.063 Uiso 1 1 calc R . .
C26 C 1.1947 0.0126 0.1003 0.0512(17) Uani 1 1 d . U .
H26 H 1.2160 -0.0516 0.0878 0.061 Uiso 1 1 calc R . .
C27 C 0.9922 0.1964 0.1969 0.057(2) Uani 1 1 d . U .
H27A H 0.9442 0.2758 0.1836 0.069 Uiso 1 1 calc R . .
H27B H 1.0686 0.1941 0.2058 0.069 Uiso 1 1 calc R . .
C28 C 0.9247 0.1685 0.2280 0.0584(19) Uani 1 1 d . U .
H28A H 0.8486 0.1708 0.2188 0.070 Uiso 1 1 calc R . .
H28B H 0.9727 0.0882 0.2408 0.070 Uiso 1 1 calc R . .
C29 C 0.8987 0.2528 0.2535 0.0599(19) Uani 1 1 d . U .
H29A H 0.9751 0.2524 0.2616 0.072 Uiso 1 1 calc R . .
H29B H 0.8491 0.3324 0.2406 0.072 Uiso 1 1 calc R . .
C30 C 0.8369 0.2289 0.2851 0.067(2) Uani 1 1 d . U .
H30A H 0.8857 0.1487 0.2978 0.080 Uiso 1 1 calc R . .
H30B H 0.7596 0.2310 0.2770 0.080 Uiso 1 1 calc R . .
C31 C 0.8132 0.3140 0.3112 0.077(2) Uani 1 1 d . U .
H31A H 0.8903 0.3132 0.3189 0.092 Uiso 1 1 calc R . .
H31B H 0.7629 0.3939 0.2986 0.092 Uiso 1 1 calc R . .
C32 C 0.7522 0.2882 0.3441 0.088(2) Uani 1 1 d . U .
H32A H 0.8011 0.2079 0.3567 0.106 Uiso 1 1 calc R . .
H32B H 0.6735 0.2917 0.3368 0.106 Uiso 1 1 calc R . .
C33 C 0.7341 0.3763 0.3698 0.105(3) Uani 1 1 d . U .
H33A H 0.6817 0.4563 0.3578 0.126 Uiso 1 1 calc R . .
H33B H 0.8122 0.3756 0.3763 0.126 Uiso 1 1 calc R . .
C34 C 0.6770 0.3442 0.4042 0.122(3) Uani 1 1 d . U .
H34A H 0.5983 0.3462 0.3978 0.146 Uiso 1 1 calc R . .
H34B H 0.7288 0.2638 0.4161 0.146 Uiso 1 1 calc R . .
C35 C 0.6615 0.4297 0.4295 0.144(3) Uani 1 1 d . U .
H35A H 0.7410 0.4265 0.4355 0.173 Uiso 1 1 calc R . .
H35B H 0.6121 0.5097 0.4168 0.173 Uiso 1 1 calc R . .
C36 C 0.6060 0.4110 0.4632 0.167(3) Uani 1 1 d . U .
H36A H 0.5836 0.4781 0.4761 0.200 Uiso 1 1 calc R . .
H36B H 0.5352 0.3949 0.4593 0.200 Uiso 1 1 calc R . .
C37 C 0.6849 0.2555 0.5173 0.210(4) Uani 1 1 d . U .
C38 C 0.6932 0.3027 0.5473 0.218(4) Uani 1 1 d G U .
C39 C 0.6744 0.2529 0.5807 0.218(4) Uani 1 1 d G U .
H39 H 0.6800 0.2852 0.6011 0.261 Uiso 1 1 calc R . .
C40 C 0.6473 0.1560 0.5842 0.222(4) Uani 1 1 d G U .
H40 H 0.6344 0.1220 0.6070 0.267 Uiso 1 1 calc R . .
C41 C 0.6390 0.1088 0.5542 0.223(4) Uani 1 1 d G U .
H41 H 0.6205 0.0426 0.5566 0.268 Uiso 1 1 calc R . .
C42 C 0.6578 0.1586 0.5208 0.223(4) Uani 1 1 d G U .
O4 O 0.6712 0.1121 0.4872 0.235(5) Uani 1 1 d D . .
O3 O 0.7188 0.3936 0.5386 0.231(5) Uani 1 1 d D . .
C1C C 0.4922 0.0221 0.3827 0.211(7) Uani 1 1 d D . .
H1CA H 0.5018 -0.0332 0.3664 0.316 Uiso 1 1 calc GR . .
H1CB H 0.4069 0.0703 0.3843 0.316 Uiso 1 1 calc GR . .
H1CC H 0.5276 -0.0212 0.4064 0.316 Uiso 1 1 calc GR . .
C1A C 1.0504 0.0775 0.3952 0.195(5) Uani 1 1 d D . .
H1AA H 1.0027 0.1581 0.3827 0.234 Uiso 1 1 calc R . .
H1AB H 1.1279 0.0727 0.4042 0.234 Uiso 1 1 calc R . .
C1B C 0.9829 0.0445 0.4260 0.209(6) Uani 1 1 d D . .
H1BA H 1.0198 -0.0407 0.4351 0.251 Uiso 1 1 calc R . .
H1BB H 0.8978 0.0690 0.4187 0.251 Uiso 1 1 calc R . .
C1E C 0.9973 0.1149 0.4539 0.232(8) Uani 1 1 d D . .
H1EA H 1.0698 0.1282 0.4500 0.349 Uiso 1 1 calc GR . .
H1EB H 1.0034 0.0708 0.4779 0.349 Uiso 1 1 calc GR . .
H1EC H 0.9277 0.1905 0.4515 0.349 Uiso 1 1 calc GR . .
C1F C 0.7429 0.4106 0.5743 0.245(8) Uani 1 1 d D . .
H1FA H 0.7324 0.4916 0.5736 0.367 Uiso 1 1 calc GR . .
H1FB H 0.8251 0.3572 0.5828 0.367 Uiso 1 1 calc GR . .
H1FC H 0.6872 0.3944 0.5905 0.367 Uiso 1 1 calc GR . .
C1D C 0.6667 -0.0056 0.4889 0.247(7) Uani 1 1 d D U .
H1DA H 0.6765 -0.0277 0.4652 0.371 Uiso 1 1 calc R . .
H1DB H 0.7311 -0.0646 0.5055 0.371 Uiso 1 1 calc R . .
H1DC H 0.5894 -0.0010 0.4973 0.371 Uiso 1 1 calc R . .

loop_
_atom_site_aniso_label
_atom_site_aniso_U_11
_atom_site_aniso_U_22
_atom_site_aniso_U_33
_atom_site_aniso_U_23
_atom_site_aniso_U_13
_atom_site_aniso_U_12
O5 0.103(8) 0.133(10) 0.123(9) -0.019(7) -0.031(7) -0.033(7)
O6 0.160(10) 0.180(12) 0.143(10) -0.066(9) 0.102(8) -0.130(10)
O7 0.114(7) 0.080(6) 0.094(6) -0.019(5) 0.020(5) -0.043(6)
O8 0.095(7) 0.123(8) 0.090(7) 0.017(6) 0.006(5) -0.035(6)
O9 0.097(7) 0.124(8) 0.093(7) 0.001(6) 0.001(5) -0.048(6)
O10 0.083(6) 0.094(7) 0.116(8) -0.016(6) 0.009(5) -0.012(5)
O11 0.148(6) 0.147(6) 0.165(7) -0.026(4) 0.006(4) -0.070(5)
O12 0.150(4) 0.147(4) 0.153(5) -0.021(4) 0.010(4) -0.063(4)
O13 0.163(5) 0.168(5) 0.177(5) -0.018(4) -0.004(5) -0.049(5)
O14 0.084(7) 0.113(9) 0.266(17) -0.100(10) -0.008(9) -0.032(6)
C43 0.129(4) 0.133(4) 0.138(4) -0.027(3) 0.006(3) -0.060(3)
C44 0.130(4) 0.129(4) 0.135(4) -0.028(3) 0.007(3) -0.057(3)
C45 0.125(4) 0.122(4) 0.129(4) -0.027(3) 0.009(3) -0.058(3)
C46 0.117(3) 0.113(3) 0.123(3) -0.020(3) 0.015(3) -0.058(3)
C47 0.122(4) 0.121(4) 0.130(4) -0.024(3) 0.014(3) -0.060(3)
C48 0.127(4) 0.129(4) 0.136(4) -0.026(3) 0.011(3) -0.060(3)
C49 0.202(8) 0.205(8) 0.202(9) -0.036(4) 0.012(4) -0.085(5)
C50 0.203(8) 0.206(8) 0.204(8) -0.035(4) 0.010(4) -0.086(5)
C51 0.209(10) 0.212(10) 0.207(10) -0.042(7) 0.009(7) -0.083(7)
C52 0.197(8) 0.196(8) 0.200(8) -0.029(4) 0.020(4) -0.083(5)
C53 0.198(8) 0.195(8) 0.200(8) -0.030(4) 0.021(4) -0.084(5)
C54 0.204(10) 0.209(10) 0.210(10) -0.031(7) 0.019(7) -0.087(7)
C55 0.115(4) 0.109(4) 0.113(4) -0.016(3) 0.014(3) -0.048(3)
C56 0.103(3) 0.093(3) 0.098(3) -0.014(3) 0.010(3) -0.046(3)
C57 0.104(4) 0.094(4) 0.097(4) -0.013(3) 0.010(3) -0.040(3)
C58 0.101(4) 0.093(4) 0.096(4) -0.015(3) 0.007(3) -0.035(3)
C59 0.096(3) 0.096(3) 0.095(3) -0.011(3) 0.005(3) -0.035(3)
C60 0.099(4) 0.094(4) 0.098(4) -0.017(3) 0.004(3) -0.033(3)
C61 0.104(4) 0.094(4) 0.099(4) -0.016(3) 0.009(3) -0.036(3)
C62 0.146(6) 0.141(6) 0.142(6) -0.030(4) 0.007(4) -0.059(4)
C63 0.148(6) 0.145(6) 0.144(6) -0.029(4) 0.010(4) -0.060(4)
C64 0.165(8) 0.160(8) 0.157(8) -0.029(7) 0.011(7) -0.066(6)
C65 0.143(6) 0.134(6) 0.132(6) -0.025(4) 0.007(4) -0.055(4)
C66 0.145(5) 0.135(5) 0.133(5) -0.027(4) 0.006(4) -0.056(4)
C67 0.146(8) 0.148(8) 0.140(8) -0.028(7) 0.009(6) -0.046(6)
C68 0.098(3) 0.099(3) 0.097(3) -0.015(3) 0.002(3) -0.037(3)
C69 0.093(3) 0.099(3) 0.097(3) -0.017(3) -0.001(3) -0.039(3)
C70 0.096(3) 0.103(4) 0.102(4) -0.016(3) 0.004(3) -0.039(3)
C71 0.098(3) 0.104(4) 0.105(4) -0.017(3) 0.003(3) -0.047(3)
C72 0.099(3) 0.102(3) 0.105(3) -0.017(3) 0.002(3) -0.050(3)
C73 0.094(3) 0.095(3) 0.100(4) -0.022(3) 0.000(3) -0.047(3)
C74 0.094(3) 0.098(3) 0.098(4) -0.019(3) 0.000(3) -0.040(3)
C75 0.152(6) 0.150(6) 0.151(6) -0.036(4) 0.006(4) -0.061(4)
C76 0.155(6) 0.152(6) 0.152(6) -0.034(4) 0.007(4) -0.060(4)
C77 0.161(8) 0.161(8) 0.158(8) -0.022(7) 0.023(7) -0.065(6)
C78 0.121(5) 0.119(5) 0.124(5) -0.017(4) 0.017(4) -0.052(4)
C79 0.126(5) 0.123(5) 0.126(5) -0.018(4) 0.016(4) -0.052(4)
C80 0.147(8) 0.137(8) 0.137(8) -0.022(6) 0.009(7) -0.049(6)
C81 0.122(3) 0.120(3) 0.128(3) -0.018(3) 0.007(3) -0.058(3)
C82 0.126(4) 0.124(4) 0.131(4) -0.020(3) 0.005(3) -0.058(3)
C83 0.136(4) 0.131(4) 0.138(4) -0.020(3) 0.004(3) -0.055(3)
C84 0.141(4) 0.136(4) 0.143(4) -0.020(3) 0.003(3) -0.058(3)
C85 0.144(4) 0.138(4) 0.143(4) -0.018(3) 0.005(3) -0.056(3)
C86 0.138(4) 0.135(3) 0.142(4) -0.020(3) 0.007(3) -0.061(3)
C87 0.186(8) 0.186(8) 0.190(8) -0.028(4) 0.013(4) -0.078(5)
C88 0.189(7) 0.190(7) 0.192(7) -0.031(4) 0.013(4) -0.076(4)
C89 0.190(9) 0.191(9) 0.187(10) -0.035(7) 0.013(7) -0.068(7)
C90 0.168(5) 0.164(5) 0.168(5) -0.027(4) 0.008(4) -0.064(3)
C91 0.179(5) 0.175(5) 0.179(5) -0.027(4) 0.009(4) -0.068(4)
C92 0.147(4) 0.146(4) 0.150(4) -0.023(3) 0.003(3) -0.057(3)
C93 0.150(4) 0.150(4) 0.155(4) -0.024(3) 0.003(3) -0.060(3)
C94 0.151(4) 0.152(4) 0.156(4) -0.028(3) 0.002(3) -0.058(3)
C95 0.148(4) 0.150(4) 0.154(4) -0.029(3) 0.000(3) -0.060(3)
C96 0.144(4) 0.146(4) 0.151(4) -0.030(3) 0.001(3) -0.060(3)
C97 0.153(4) 0.155(4) 0.156(4) -0.030(3) 0.001(3) -0.060(3)
C98 0.157(3) 0.157(3) 0.158(3) -0.0259(11) 0.0084(10) -0.0644(14)
C102 0.177(7) 0.179(7) 0.180(7) -0.033(4) 0.002(4) -0.074(4)
C103 0.178(7) 0.179(7) 0.180(7) -0.034(4) 0.002(4) -0.073(4)
C104 0.171(9) 0.175(9) 0.174(9) -0.037(7) 0.002(7) -0.071(7)
C105 0.111(4) 0.112(4) 0.117(4) -0.018(3) 0.006(3) -0.053(3)
C107 0.141(4) 0.143(4) 0.148(4) -0.028(3) 0.003(3) -0.057(3)
Pt1 0.0443(3) 0.0151(4) 0.0327(3) -0.0038(2) 0.0113(2) -0.0006(2)
P1 0.0446(12) 0.0457(14) 0.0460(13) -0.0189(11) 0.0123(10) -0.0101(10)
O1 0.071(4) 0.073(5) 0.055(4) -0.032(3) 0.026(3) -0.036(4)
O2 0.191(5) 0.193(5) 0.177(5) -0.031(4) 0.020(4) -0.069(4)
C1 0.070(3) 0.060(3) 0.063(3) -0.018(3) 0.011(3) -0.020(3)
C2 0.085(3) 0.072(3) 0.073(3) -0.016(3) 0.005(3) -0.021(3)
C3 0.095(3) 0.079(3) 0.082(3) -0.016(3) 0.004(3) -0.020(3)
C4 0.094(3) 0.077(3) 0.083(3) -0.015(3) 0.015(3) -0.021(3)
C5 0.085(3) 0.070(3) 0.078(3) -0.013(3) 0.022(3) -0.021(3)
C6 0.075(3) 0.061(3) 0.068(3) -0.014(3) 0.020(3) -0.020(3)
C7 0.062(3) 0.067(3) 0.070(3) -0.021(3) 0.014(3) -0.031(3)
C8 0.075(3) 0.073(3) 0.080(3) -0.021(3) 0.020(3) -0.030(3)
C9 0.087(3) 0.079(3) 0.088(3) -0.022(3) 0.018(3) -0.031(3)
C10 0.085(3) 0.082(3) 0.085(3) -0.027(3) 0.016(3) -0.033(3)
C11 0.075(3) 0.079(3) 0.076(3) -0.027(3) 0.013(3) -0.032(3)
C12 0.066(3) 0.073(3) 0.070(3) -0.028(3) 0.009(3) -0.032(3)
C13 0.060(3) 0.070(3) 0.059(3) -0.019(3) 0.006(3) -0.025(3)
C14 0.066(3) 0.077(3) 0.069(3) -0.019(3) 0.003(3) -0.026(3)
C15 0.075(3) 0.086(3) 0.077(3) -0.020(3) 0.002(3) -0.027(3)
C16 0.074(3) 0.088(3) 0.077(3) -0.019(3) 0.003(3) -0.023(3)
C17 0.075(3) 0.083(3) 0.075(3) -0.020(3) 0.002(3) -0.019(3)
C18 0.065(3) 0.073(3) 0.064(3) -0.021(3) 0.003(3) -0.021(3)
C19 0.046(3) 0.045(3) 0.048(3) -0.008(3) 0.009(3) -0.012(3)
C20 0.047(3) 0.045(3) 0.045(3) -0.015(2) 0.011(2) -0.015(2)
C21 0.051(3) 0.046(3) 0.048(3) -0.016(2) 0.009(2) -0.017(2)
C22 0.062(3) 0.052(3) 0.058(3) -0.017(3) 0.017(3) -0.021(2)
C23 0.065(3) 0.052(3) 0.057(3) -0.016(3) 0.018(3) -0.022(2)
C24 0.057(3) 0.051(3) 0.052(3) -0.015(3) 0.013(3) -0.022(2)
C25 0.055(3) 0.051(3) 0.054(3) -0.018(3) 0.008(3) -0.022(2)
C26 0.052(3) 0.050(3) 0.052(3) -0.019(2) 0.005(2) -0.018(2)
C27 0.060(3) 0.065(4) 0.053(3) -0.017(3) 0.013(3) -0.028(3)
C28 0.059(3) 0.065(3) 0.055(3) -0.014(3) 0.010(3) -0.028(3)
C29 0.059(3) 0.066(3) 0.056(3) -0.014(3) 0.011(3) -0.027(3)
C30 0.066(3) 0.074(3) 0.061(3) -0.014(3) 0.010(3) -0.028(3)
C31 0.078(3) 0.081(3) 0.070(3) -0.015(3) 0.012(3) -0.029(3)
C32 0.089(3) 0.093(4) 0.080(3) -0.018(3) 0.013(3) -0.036(3)
C33 0.107(4) 0.107(4) 0.096(4) -0.020(3) 0.018(3) -0.038(3)
C34 0.124(4) 0.125(4) 0.114(4) -0.024(3) 0.016(3) -0.047(3)
C35 0.147(4) 0.145(4) 0.137(4) -0.027(3) 0.017(3) -0.055(3)
C36 0.168(4) 0.168(4) 0.157(4) -0.029(3) 0.017(3) -0.063(3)
C37 0.209(4) 0.211(4) 0.205(4) -0.035(3) 0.016(3) -0.082(3)
C38 0.217(5) 0.220(5) 0.211(5) -0.037(3) 0.016(3) -0.086(3)
C39 0.217(5) 0.219(5) 0.214(5) -0.035(3) 0.016(3) -0.088(3)
C40 0.221(5) 0.223(5) 0.219(5) -0.036(3) 0.015(3) -0.089(3)
C41 0.222(5) 0.224(5) 0.220(5) -0.036(3) 0.015(3) -0.090(3)
C42 0.221(5) 0.223(5) 0.219(5) -0.036(3) 0.015(3) -0.088(3)
O4 0.231(6) 0.233(6) 0.230(6) -0.037(5) 0.014(5) -0.085(5)
O3 0.229(6) 0.236(6) 0.215(7) -0.040(6) 0.015(6) -0.082(6)
C1C 0.206(11) 0.196(11) 0.202(11) -0.021(10) 0.005(10) -0.060(10)
C1A 0.174(6) 0.183(7) 0.188(7) -0.017(6) -0.006(6) -0.040(6)
C1B 0.184(8) 0.194(8) 0.198(8) -0.020(7) -0.007(8) -0.032(8)
C1E 0.203(12) 0.218(12) 0.215(12) -0.030(11) -0.012(12) -0.028(12)
C1F 0.241(11) 0.258(11) 0.219(12) -0.047(11) 0.003(11) -0.085(11)
C1D 0.247(9) 0.240(9) 0.245(9) -0.041(7) 0.010(7) -0.091(7)

loop_
_atom_type_symbol
_atom_type_description
_atom_type_scat_dispersion_real
_atom_type_scat_dispersion_imag
_atom_type_scat_source
C C 0.0033 0.0016 'International Tables Vol C Tables 4.2.6.8 and 6.1.1.4'
H H 0.0000 0.0000 'International Tables Vol C Tables 4.2.6.8 and 6.1.1.4'
O O 0.0106 0.0060 'International Tables Vol C Tables 4.2.6.8 and 6.1.1.4'
P P 0.1023 0.0942 'International Tables Vol C Tables 4.2.6.8 and 6.1.1.4'
Pt Pt -1.7033 8.3905 'International Tables Vol C Tables 4.2.6.8 and 6.1.1.4'

loop_
_geom_angle_atom_site_label_1
_geom_angle_atom_site_label_2
_geom_angle_atom_site_label_3
_geom_angle
_geom_angle_site_symmetry_1
_geom_angle_site_symmetry_3
C49 O5 C44 114.5 . .
C47 O6 C52 121.7 . .
C65 O7 C61 112.4 . .
C58 O8 C62 128.1 . .
C73 O9 C78 121.4 . .
C75 O10 C70 112.6 . .
C83 O11 C87 119.8 . .
C90 O12 C86 114.6 . .
C98 O13 C1A 118.5 . .
C95 O14 C102 118.5 . .
C44 C43 C48 120.0 . .
C44 C43 C107 121.7 . .
C48 C43 C107 118.2 . .
C43 C44 O5 116.2 . .
C45 C44 O5 123.8 . .
C45 C44 C43 120.0 . .
C44 C45 H45 120.0 . .
C44 C45 C46 120.0 . .
C46 C45 H45 120.0 . .
C45 C46 C55 119.1 . .
C47 C46 C45 120.0 . .
C47 C46 C55 120.2 . .
O6 C47 C46 119.9 . .
O6 C47 C48 120.1 . .
C46 C47 C48 120.0 . .
C43 C48 H48 120.0 . .
C47 C48 C43 120.0 . .
C47 C48 H48 120.0 . .
O5 C49 H49A 109.1 . .
O5 C49 H49B 109.1 . .
O5 C49 C50 112.4 . .
H49A C49 H49B 107.8 . .
C50 C49 H49A 109.1 . .
C50 C49 H49B 109.1 . .
C49 C50 H50A 108.8 . .
C49 C50 H50B 108.8 . .
C49 C50 C51 113.9 . .
H50A C50 H50B 107.7 . .
C51 C50 H50A 108.8 . .
C51 C50 H50B 108.8 . .
C50 C51 H51A 109.5 . .
C50 C51 H51B 109.5 . .
C50 C51 H51C 109.5 . .
H51A C51 H51B 109.5 . .
H51A C51 H51C 109.5 . .
H51B C51 H51C 109.5 . .
O6 C52 H52A 109.8 . .
O6 C52 H52B 109.8 . .
O6 C52 C53 109.3 . .
H52A C52 H52B 108.3 . .
C53 C52 H52A 109.8 . .
C53 C52 H52B 109.8 . .
C52 C53 H53A 107.0 . .
C52 C53 H53B 107.0 . .
H53A C53 H53B 106.8 . .
C54 C53 C52 121.2 . .
C54 C53 H53A 107.0 . .
C54 C53 H53B 107.0 . .
C53 C54 H54A 109.5 . .
C53 C54 H54B 109.5 . .
C53 C54 H54C 109.5 . .
H54A C54 H54B 109.5 . .
H54A C54 H54C 109.5 . .
H54B C54 H54C 109.5 . .
C46 C55 H55A 108.6 . .
C46 C55 H55B 108.6 . .
H55A C55 H55B 107.6 . .
C56 C55 C46 114.6 . .
C56 C55 H55A 108.6 . .
C56 C55 H55B 108.6 . .
C55 C56 C57 114.6 . .
C61 C56 C55 130.0 . .
C61 C56 C57 115.2 . .
C56 C57 H57 119.0 . .
C56 C57 C58 122.1 . .
C58 C57 H57 119.0 . .
O8 C58 C57 119.6 . .
O8 C58 C59 125.9 . .
C59 C58 C57 114.2 . .
C58 C59 C68 116.0 . .
C60 C59 C58 127.7 . .
C60 C59 C68 116.2 . .
C59 C60 H60 120.9 . .
C59 C60 C61 118.3 . .
C61 C60 H60 120.9 . .
O7 C61 C60 126.1 . .
C56 C61 O7 111.6 . .
C56 C61 C60 122.2 . .
O8 C62 H62A 109.4 . .
O8 C62 H62B 109.4 . .
H62A C62 H62B 108.0 . .
C63 C62 O8 111.4 . .
C63 C62 H62A 109.4 . .
C63 C62 H62B 109.4 . .
C62 C63 H63A 110.6 . .
C62 C63 H63B 110.6 . .
C62 C63 C64 105.6 . .
H63A C63 H63B 108.7 . .
C64 C63 H63A 110.6 . .
C64 C63 H63B 110.6 . .
C63 C64 H64A 109.5 . .
C63 C64 H64B 109.5 . .
C63 C64 H64C 109.5 . .
H64A C64 H64B 109.5 . .
H64A C64 H64C 109.5 . .
H64B C64 H64C 109.5 . .
O7 C65 H65A 111.5 . .
O7 C65 H65B 111.5 . .
O7 C65 C66 101.2 . .
H65A C65 H65B 109.4 . .
C66 C65 H65A 111.5 . .
C66 C65 H65B 111.5 . .
C65 C66 H66A 108.4 . .
C65 C66 H66B 108.4 . .
C65 C66 C67 115.7 . .
H66A C66 H66B 107.4 . .
C67 C66 H66A 108.4 . .
C67 C66 H66B 108.4 . .
C66 C67 H67A 109.5 . .
C66 C67 H67B 109.5 . .
C66 C67 H67C 109.5 . .
H67A C67 H67B 109.5 . .
H67A C67 H67C 109.5 . .
H67B C67 H67C 109.5 . .
C59 C68 H68A 108.4 . .
C59 C68 H68B 108.4 . .
H68A C68 H68B 107.5 . .
C69 C68 C59 115.5 . .
C69 C68 H68A 108.4 . .
C69 C68 H68B 108.4 . .
C68 C69 C74 115.0 . .
C70 C69 C68 129.7 . .
C70 C69 C74 115.2 . .
C69 C70 O10 112.0 . .
C69 C70 C71 120.4 . .
C71 C70 O10 127.0 . .
C70 C71 H71 118.9 . .
C72 C71 C70 122.2 . .
C72 C71 H71 118.9 . .
C71 C72 C73 124.6 . .
C71 C72 C105 116.3 . .
C73 C72 C105 119.1 . .
O9 C73 C72 121.2 . .
O9 C73 C74 123.6 . .
C72 C73 C74 115.2 . .
C69 C74 H74 118.9 . .
C73 C74 C69 122.2 . .
C73 C74 H74 118.9 . .
O10 C75 H75A 111.6 . .
O10 C75 H75B 111.6 . .
O10 C75 C76 100.7 . .
H75A C75 H75B 109.4 . .
C76 C75 H75A 111.6 . .
C76 C75 H75B 111.6 . .
C75 C76 H76A 109.2 . .
C75 C76 H76B 109.2 . .
C75 C76 C77 112.0 . .
H76A C76 H76B 107.9 . .
C77 C76 H76A 109.2 . .
C77 C76 H76B 109.2 . .
C76 C77 H77A 109.5 . .
C76 C77 H77B 109.5 . .
C76 C77 H77C 109.5 . .
H77A C77 H77B 109.5 . .
H77A C77 H77C 109.5 . .
H77B C77 H77C 109.5 . .
O9 C78 H78A 108.9 . .
O9 C78 H78B 108.9 . .
O9 C78 C79 113.2 . .
H78A C78 H78B 107.7 . .
C79 C78 H78A 108.9 . .
C79 C78 H78B 108.9 . .
C78 C79 H79A 108.9 . .
C78 C79 H79B 108.9 . .
H79A C79 H79B 107.7 . .
C80 C79 C78 113.6 . .
C80 C79 H79A 108.9 . .
C80 C79 H79B 108.9 . .
C79 C80 H80A 109.5 . .
C79 C80 H80B 109.5 . .
C79 C80 H80C 109.5 . .
H80A C80 H80B 109.5 . .
H80A C80 H80C 109.5 . .
H80B C80 H80C 109.5 . .
C82 C81 C86 120.0 . .
C82 C81 C105 119.2 . .
C86 C81 C105 120.5 . .
C81 C82 H82 120.0 . .
C81 C82 C83 120.0 . .
C83 C82 H82 120.0 . .
O11 C83 C82 123.7 . .
O11 C83 C84 116.3 . .
C84 C83 C82 120.0 . .
C83 C84 C85 120.0 . .
C83 C84 C92 126.4 . .
C85 C84 C92 113.6 . .
C84 C85 H85 120.0 . .
C84 C85 C86 120.0 . .
C86 C85 H85 120.0 . .
C81 C86 O12 117.7 . .
C85 C86 O12 122.2 . .
C85 C86 C81 120.0 . .
O11 C87 H87A 113.4 . .
O11 C87 H87B 113.4 . .
H87A C87 H87B 110.7 . .
C88 C87 O11 91.3 . .
C88 C87 H87A 113.4 . .
C88 C87 H87B 113.4 . .
C87 C88 H88A 113.1 . .
C87 C88 H88B 113.1 . .
H88A C88 H88B 110.5 . .
C89 C88 C87 93.0 . .
C89 C88 H88A 113.1 . .
C89 C88 H88B 113.1 . .
C88 C89 H89A 109.5 . .
C88 C89 H89B 109.5 . .
C88 C89 H89C 109.5 . .
H89A C89 H89B 109.5 . .
H89A C89 H89C 109.5 . .
H89B C89 H89C 109.5 . .
O12 C90 H90A 112.0 . .
O12 C90 H90B 112.0 . .
O12 C90 C91 99.0 . .
H90A C90 H90B 109.6 . .
C91 C90 H90A 112.0 . .
C91 C90 H90B 112.0 . .
C90 C91 H91A 111.0 . .
C90 C91 H91B 111.0 . .
H91A C91 H91B 109.0 . .
C1C C91 C90 103.6 . .
C1C C91 H91A 111.0 . .
C1C C91 H91B 111.0 . .
C84 C92 H92A 110.8 . .
C84 C92 H92B 110.8 . .
C84 C92 C93 104.6 . .
H92A C92 H92B 108.9 . .
C93 C92 H92A 110.8 . .
C93 C92 H92B 110.8 . .
C94 C93 C92 139.4 . .
C94 C93 C98 120.0 . .
C98 C93 C92 100.6 . .
C93 C94 H94 120.0 . .
C93 C94 C95 120.0 . .
C95 C94 H94 120.0 . .
O14 C95 C94 116.1 . .
O14 C95 C96 123.7 . .
C94 C95 C96 120.0 . .
C95 C96 C107 117.8 . .
C97 C96 C95 120.0 . .
C97 C96 C107 122.2 . .
C96 C97 H97 120.0 . .
C96 C97 C98 120.0 . .
C98 C97 H97 120.0 . .
C93 C98 O13 128.3 . .
C97 C98 O13 111.6 . .
C97 C98 C93 120.0 . .
O14 C102 H10A 109.7 . .
O14 C102 H10B 109.7 . .
O14 C102 C103 109.7 . .
H10A C102 H10B 108.2 . .
C103 C102 H10A 109.7 . .
C103 C102 H10B 109.7 . .
C102 C103 H10C 108.0 . .
C102 C103 H10D 108.0 . .
C102 C103 C104 117.2 . .
H10C C103 H10D 107.2 . .
C104 C103 H10C 108.0 . .
C104 C103 H10D 108.0 . .
C103 C104 H10E 109.5 . .
C103 C104 H10F 109.5 . .
C103 C104 H10G 109.5 . .
H10E C104 H10F 109.5 . .
H10E C104 H10G 109.5 . .
H10F C104 H10G 109.5 . .
C72 C105 H10H 109.7 . .
C72 C105 H10I 109.7 . .
C81 C105 C72 109.7 . .
C81 C105 H10H 109.7 . .
C81 C105 H10I 109.7 . .
H10H C105 H10I 108.2 . .
C43 C107 H10J 109.4 . .
C43 C107 H10K 109.4 . .
C96 C107 C43 111.0 . .
C96 C107 H10J 109.4 . .
C96 C107 H10K 109.4 . .
H10J C107 H10K 108.0 . .
Pt1 Pt1 P1 51.0 2_855 2_855
Pt1 Pt1 P1 121.3 2_855 .
Pt1 Pt1 C19 73.8 2_855 2_855
Pt1 Pt1 C19 95.7 2_855 .
P1 Pt1 P1 172.3 . 2_855
C19 Pt1 P1 91.3 . 2_855
C19 Pt1 P1 95.8 2_855 .
C19 Pt1 P1 82.2 2_855 2_855
C19 Pt1 P1 89.6 . .
C19 Pt1 C19 169.5 . 2_855
Pt1 P1 Pt1 7.7 . 2_855
C1 P1 Pt1 114.9 . 2_855
C1 P1 Pt1 108.2 . .
C1 P1 C13 106.7 . .
C7 P1 Pt1 116.4 . 2_855
C7 P1 Pt1 116.4 . .
C7 P1 C1 104.5 . .
C7 P1 C13 102.7 . .
C13 P1 Pt1 110.5 . 2_855
C13 P1 Pt1 117.3 . .
C24 O1 C27 117.2 . .
C36 O2 C37 120.0 . .
C2 C1 P1 120.2 . .
C2 C1 C6 120.2 . .
C6 C1 P1 119.6 . .
C1 C2 H2 121.9 . .
C1 C2 C3 116.2 . .
C3 C2 H2 121.9 . .
C2 C3 H3 118.8 . .
C4 C3 C2 122.5 . .
C4 C3 H3 118.8 . .
C3 C4 H4 118.5 . .
C3 C4 C5 123.1 . .
C5 C4 H4 118.5 . .
C4 C5 H5 120.9 . .
C4 C5 C6 118.2 . .
C6 C5 H5 120.9 . .
C1 C6 C5 119.8 . .
C1 C6 H6 120.1 . .
C5 C6 H6 120.1 . .
C8 C7 P1 124.1 . .
C8 C7 C12 117.0 . .
C12 C7 P1 118.9 . .
C7 C8 H8 120.2 . .
C7 C8 C9 119.7 . .
C9 C8 H8 120.2 . .
C8 C9 H9 119.1 . .
C10 C9 C8 121.9 . .
C10 C9 H9 119.1 . .
C9 C10 H10 120.0 . .
C11 C10 C9 120.1 . .
C11 C10 H10 120.0 . .
C10 C11 H11 119.4 . .
C10 C11 C12 121.1 . .
C12 C11 H11 119.4 . .
C7 C12 H12 119.9 . .
C11 C12 C7 120.2 . .
C11 C12 H12 119.9 . .
C14 C13 P1 119.8 . .
C18 C13 P1 120.4 . .
C18 C13 C14 119.8 . .
C13 C14 H14 120.0 . .
C15 C14 C13 119.9 . .
C15 C14 H14 120.0 . .
C14 C15 H15 119.8 . .
C14 C15 C16 120.3 . .
C16 C15 H15 119.8 . .
C15 C16 H16 119.7 . .
C17 C16 C15 120.6 . .
C17 C16 H16 119.7 . .
C16 C17 H17 120.2 . .
C16 C17 C18 119.5 . .
C18 C17 H17 120.2 . .
C13 C18 C17 119.8 . .
C13 C18 H18 120.1 . .
C17 C18 H18 120.1 . .
Pt1 C19 Pt1 10.5 . 2_855
C20 C19 Pt1 174.1 . 2_855
C20 C19 Pt1 169.5 . .
C19 C20 C21 173.2 . .
C22 C21 C20 122.7 . .
C26 C21 C20 120.0 . .
C26 C21 C22 117.3 . .
C21 C22 H22 119.2 . .
C23 C22 C21 121.6 . .
C23 C22 H22 119.2 . .
C22 C23 H23 120.0 . .
C22 C23 C24 120.1 . .
C24 C23 H23 120.0 . .
O1 C24 C23 125.9 . .
O1 C24 C25 114.6 . .
C23 C24 C25 119.5 . .
C24 C25 H25 120.6 . .
C26 C25 C24 118.8 . .
C26 C25 H25 120.6 . .
C21 C26 C25 122.7 . .
C21 C26 H26 118.7 . .
C25 C26 H26 118.7 . .
O1 C27 H27A 110.0 . .
O1 C27 H27B 110.0 . .
O1 C27 C28 108.7 . .
H27A C27 H27B 108.3 . .
C28 C27 H27A 110.0 . .
C28 C27 H27B 110.0 . .
C27 C28 H28A 109.2 . .
C27 C28 H28B 109.2 . .
H28A C28 H28B 107.9 . .
C29 C28 C27 111.9 . .
C29 C28 H28A 109.2 . .
C29 C28 H28B 109.2 . .
C28 C29 H29A 108.5 . .
C28 C29 H29B 108.5 . .
H29A C29 H29B 107.5 . .
C30 C29 C28 115.1 . .
C30 C29 H29A 108.5 . .
C30 C29 H29B 108.5 . .
C29 C30 H30A 108.6 . .
C29 C30 H30B 108.6 . .
C29 C30 C31 114.6 . .
H30A C30 H30B 107.6 . .
C31 C30 H30A 108.6 . .
C31 C30 H30B 108.6 . .
C30 C31 H31A 108.6 . .
C30 C31 H31B 108.6 . .
H31A C31 H31B 107.6 . .
C32 C31 C30 114.7 . .
C32 C31 H31A 108.6 . .
C32 C31 H31B 108.6 . .
C31 C32 H32A 109.3 . .
C31 C32 H32B 109.3 . .
C31 C32 C33 111.7 . .
H32A C32 H32B 107.9 . .
C33 C32 H32A 109.3 . .
C33 C32 H32B 109.3 . .
C32 C33 H33A 109.5 . .
C32 C33 H33B 109.5 . .
C32 C33 C34 110.7 . .
H33A C33 H33B 108.1 . .
C34 C33 H33A 109.5 . .
C34 C33 H33B 109.5 . .
C33 C34 H34A 109.6 . .
C33 C34 H34B 109.6 . .
H34A C34 H34B 108.1 . .
C35 C34 C33 110.3 . .
C35 C34 H34A 109.6 . .
C35 C34 H34B 109.6 . .
C34 C35 H35A 108.2 . .
C34 C35 H35B 108.2 . .
H35A C35 H35B 107.4 . .
C36 C35 C34 116.3 . .
C36 C35 H35A 108.2 . .
C36 C35 H35B 108.2 . .
O2 C36 C35 98.9 . .
O2 C36 H36A 112.0 . .
O2 C36 H36B 112.0 . .
C35 C36 H36A 112.0 . .
C35 C36 H36B 112.0 . .
H36A C36 H36B 109.7 . .
C38 C37 O2 119.6 . .
C38 C37 C42 120.0 . .
C42 C37 O2 120.3 . .
C39 C38 C37 120.0 . .
O3 C38 C37 111.0 . .
O3 C38 C39 129.0 . .
C38 C39 H39 120.0 . .
C38 C39 C40 120.0 . .
C40 C39 H39 120.0 . .
C39 C40 H40 120.0 . .
C41 C40 C39 120.0 . .
C41 C40 H40 120.0 . .
C40 C41 H41 120.0 . .
C40 C41 C42 120.0 . .
C42 C41 H41 120.0 . .
C37 C42 O4 111.2 . .
C41 C42 C37 120.0 . .
C41 C42 O4 128.1 . .
C42 O4 C1D 116.6 . .
C38 O3 C1F 99.0 . .
C91 C1C H1CA 109.5 . .
C91 C1C H1CB 109.5 . .
C91 C1C H1CC 109.5 . .
H1CA C1C H1CB 109.5 . .
H1CA C1C H1CC 109.5 . .
H1CB C1C H1CC 109.5 . .
O13 C1A H1AA 110.6 . .
O13 C1A H1AB 110.6 . .
O13 C1A C1B 105.7 . .
H1AA C1A H1AB 108.7 . .
C1B C1A H1AA 110.6 . .
C1B C1A H1AB 110.6 . .
C1A C1B H1BA 111.5 . .
C1A C1B H1BB 111.5 . .
C1A C1B C1E 101.5 . .
H1BA C1B H1BB 109.3 . .
C1E C1B H1BA 111.5 . .
C1E C1B H1BB 111.5 . .
C1B C1E H1EA 109.5 . .
C1B C1E H1EB 109.5 . .
C1B C1E H1EC 109.5 . .
H1EA C1E H1EB 109.5 . .
H1EA C1E H1EC 109.5 . .
H1EB C1E H1EC 109.5 . .
O3 C1F H1FA 109.5 . .
O3 C1F H1FB 109.5 . .
O3 C1F H1FC 109.5 . .
H1FA C1F H1FB 109.5 . .
H1FA C1F H1FC 109.5 . .
H1FB C1F H1FC 109.5 . .
O4 C1D H1DA 109.5 . .
O4 C1D H1DB 109.5 . .
O4 C1D H1DC 109.5 . .
H1DA C1D H1DB 109.5 . .
H1DA C1D H1DC 109.5 . .
H1DB C1D H1DC 109.5 . .

loop_
_geom_bond_atom_site_label_1
_geom_bond_atom_site_label_2
_geom_bond_distance
_geom_bond_site_symmetry_2
O5 C44 1.4110 .
O5 C49 1.2412 .
O6 C47 1.3264 .
O6 C52 1.3590 .
O7 C61 1.4963 .
O7 C65 1.4386 .
O8 C58 1.2759 .
O8 C62 1.4730 .
O9 C73 1.2745 .
O9 C78 1.4271 .
O10 C70 1.4939 .
O10 C75 1.4205 .
O11 C83 1.2610 .
O11 C87 1.6293 .
O12 C86 1.4273 .
O12 C90 1.4190 .
O13 C98 1.4035 .
O13 C1A 1.4095 .
O14 C95 1.1895 .
O14 C102 1.3766 .
C43 C44 1.3900 .
C43 C48 1.3900 .
C43 C107 1.5579 .
C44 C45 1.3900 .
C45 H45 0.9500 .
C45 C46 1.3900 .
C46 C47 1.3900 .
C46 C55 1.5612 .
C47 C48 1.3900 .
C48 H48 0.9500 .
C49 H49A 0.9900 .
C49 H49B 0.9900 .
C49 C50 1.5157 .
C50 H50A 0.9900 .
C50 H50B 0.9900 .
C50 C51 1.5301 .
C51 H51A 0.9800 .
C51 H51B 0.9800 .
C51 H51C 0.9800 .
C52 H52A 0.9900 .
C52 H52B 0.9900 .
C52 C53 1.5305 .
C53 H53A 0.9900 .
C53 H53B 0.9900 .
C53 C54 1.5170 .
C54 H54A 0.9800 .
C54 H54B 0.9800 .
C54 H54C 0.9800 .
C55 H55A 0.9900 .
C55 H55B 0.9900 .
C55 C56 1.4049 .
C56 C57 1.4612 .
C56 C61 1.3209 .
C57 H57 0.9500 .
C57 C58 1.5216 .
C58 C59 1.3120 .
C59 C60 1.2928 .
C59 C68 1.5289 .
C60 H60 0.9500 .
C60 C61 1.5187 .
C62 H62A 0.9900 .
C62 H62B 0.9900 .
C62 C63 1.3954 .
C63 H63A 0.9900 .
C63 H63B 0.9900 .
C63 C64 1.4075 .
C64 H64A 0.9800 .
C64 H64B 0.9800 .
C64 H64C 0.9800 .
C65 H65A 0.9900 .
C65 H65B 0.9900 .
C65 C66 1.5232 .
C66 H66A 0.9900 .
C66 H66B 0.9900 .
C66 C67 1.5251 .
C67 H67A 0.9800 .
C67 H67B 0.9800 .
C67 H67C 0.9800 .
C68 H68A 0.9900 .
C68 H68B 0.9900 .
C68 C69 1.4583 .
C69 C70 1.3375 .
C69 C74 1.5034 .
C70 C71 1.4496 .
C71 H71 0.9500 .
C71 C72 1.2840 .
C72 C73 1.3690 .
C72 C105 1.5427 .
C73 C74 1.4294 .
C74 H74 0.9500 .
C75 H75A 0.9900 .
C75 H75B 0.9900 .
C75 C76 1.5188 .
C76 H76A 0.9900 .
C76 H76B 0.9900 .
C76 C77 1.5284 .
C77 H77A 0.9800 .
C77 H77B 0.9800 .
C77 H77C 0.9800 .
C78 H78A 0.9900 .
C78 H78B 0.9900 .
C78 C79 1.5271 .
C79 H79A 0.9900 .
C79 H79B 0.9900 .
C79 C80 1.5166 .
C80 H80A 0.9800 .
C80 H80B 0.9800 .
C80 H80C 0.9800 .
C81 C82 1.3900 .
C81 C86 1.3900 .
C81 C105 1.5245 .
C82 H82 0.9500 .
C82 C83 1.3900 .
C83 C84 1.3900 .
C84 C85 1.3900 .
C84 C92 1.5206 .
C85 H85 0.9500 .
C85 C86 1.3900 .
C87 H87A 0.9900 .
C87 H87B 0.9900 .
C87 C88 1.5212 .
C88 H88A 0.9900 .
C88 H88B 0.9900 .
C88 C89 1.5155 .
C89 H89A 0.9800 .
C89 H89B 0.9800 .
C89 H89C 0.9800 .
C90 H90A 0.9900 .
C90 H90B 0.9900 .
C90 C91 1.6353 .
C91 H91A 0.9900 .
C91 H91B 0.9900 .
C91 C1C 1.5120 .
C92 H92A 0.9900 .
C92 H92B 0.9900 .
C92 C93 1.6740 .
C93 C94 1.3900 .
C93 C98 1.3900 .
C94 H94 0.9500 .
C94 C95 1.3900 .
C95 C96 1.3900 .
C96 C97 1.3900 .
C96 C107 1.5399 .
C97 H97 0.9500 .
C97 C98 1.3900 .
C102 H10A 0.9900 .
C102 H10B 0.9900 .
C102 C103 1.5112 .
C103 H10C 0.9900 .
C103 H10D 0.9900 .
C103 C104 1.5161 .
C104 H10E 0.9800 .
C104 H10F 0.9800 .
C104 H10G 0.9800 .
C105 H10H 0.9900 .
C105 H10I 0.9900 .
C107 H10J 0.9900 .
C107 H10K 0.9900 .
Pt1 Pt1 0.3770 2_855
Pt1 P1 2.3958 2_855
Pt1 P1 2.1783 .
Pt1 C19 2.0656 2_855
Pt1 C19 1.9936 .
P1 Pt1 2.3957 2_855
P1 C1 1.8269 .
P1 C7 1.8167 .
P1 C13 1.8285 .
O1 C24 1.3661 .
O1 C27 1.4276 .
O2 C36 1.3502 .
O2 C37 1.5383 .
C1 C2 1.3427 .
C1 C6 1.4058 .
C2 H2 0.9500 .
C2 C3 1.4542 .
C3 H3 0.9500 .
C3 C4 1.2865 .
C4 H4 0.9500 .
C4 C5 1.3152 .
C5 H5 0.9500 .
C5 C6 1.4194 .
C6 H6 0.9500 .
C7 C8 1.3634 .
C7 C12 1.3848 .
C8 H8 0.9500 .
C8 C9 1.3857 .
C9 H9 0.9500 .
C9 C10 1.3150 .
C10 H10 0.9500 .
C10 C11 1.3028 .
C11 H11 0.9500 .
C11 C12 1.3833 .
C12 H12 0.9500 .
C13 C14 1.3904 .
C13 C18 1.3502 .
C14 H14 0.9500 .
C14 C15 1.3483 .
C15 H15 0.9500 .
C15 C16 1.3735 .
C16 H16 0.9500 .
C16 C17 1.3436 .
C17 H17 0.9500 .
C17 C18 1.4024 .
C18 H18 0.9500 .
C19 Pt1 2.0654 2_855
C19 C20 1.1953 .
C20 C21 1.4298 .
C21 C22 1.4002 .
C21 C26 1.3701 .
C22 H22 0.9500 .
C22 C23 1.3832 .
C23 H23 0.9500 .
C23 C24 1.3852 .
C24 C25 1.3993 .
C25 H25 0.9500 .
C25 C26 1.3970 .
C26 H26 0.9500 .
C27 H27A 0.9900 .
C27 H27B 0.9900 .
C27 C28 1.5184 .
C28 H28A 0.9900 .
C28 H28B 0.9900 .
C28 C29 1.4926 .
C29 H29A 0.9900 .
C29 H29B 0.9900 .
C29 C30 1.4750 .
C30 H30A 0.9900 .
C30 H30B 0.9900 .
C30 C31 1.5208 .
C31 H31A 0.9900 .
C31 H31B 0.9900 .
C31 C32 1.5144 .
C32 H32A 0.9900 .
C32 H32B 0.9900 .
C32 C33 1.5486 .
C33 H33A 0.9900 .
C33 H33B 0.9900 .
C33 C34 1.5558 .
C34 H34A 0.9900 .
C34 H34B 0.9900 .
C34 C35 1.5163 .
C35 H35A 0.9900 .
C35 H35B 0.9900 .
C35 C36 1.4796 .
C36 H36A 0.9900 .
C36 H36B 0.9900 .
C37 C38 1.3900 .
C37 C42 1.3900 .
C38 C39 1.3900 .
C38 O3 1.3124 .
C39 H39 0.9500 .
C39 C40 1.3900 .
C40 H40 0.9500 .
C40 C41 1.3900 .
C41 H41 0.9500 .
C41 C42 1.3900 .
C42 O4 1.4721 .
O4 C1D 1.5110 .
O3 C1F 1.4613 .
C1C H1CA 0.9800 .
C1C H1CB 0.9800 .
C1C H1CC 0.9800 .
C1A H1AA 0.9900 .
C1A H1AB 0.9900 .
C1A C1B 1.5337 .
C1B H1BA 0.9900 .
C1B H1BB 0.9900 .
C1B C1E 1.5469 .
C1E H1EA 0.9800 .
C1E H1EB 0.9800 .
C1E H1EC 0.9800 .
C1F H1FA 0.9800 .
C1F H1FB 0.9800 .
C1F H1FC 0.9800 .
C1D H1DA 0.9800 .
C1D H1DB 0.9800 .
C1D H1DC 0.9800 .

loop_
_geom_torsion_atom_site_label_1
_geom_torsion_atom_site_label_2
_geom_torsion_atom_site_label_3
_geom_torsion_atom_site_label_4
_geom_torsion
_geom_torsion_site_symmetry_1
O5 C44 C45 C46 177.0 .
O5 C49 C50 C51 -174.5 .
O6 C47 C48 C43 178.4 .
O6 C52 C53 C54 65.7 .
O7 C65 C66 C67 -178.0 .
O8 C58 C59 C60 178.4 .
O8 C58 C59 C68 -1.4 .
O8 C62 C63 C64 175.1 .
O9 C73 C74 C69 -179.9 .
O9 C78 C79 C80 67.8 .
O10 C70 C71 C72 -175.8 .
O10 C75 C76 C77 -178.7 .
O11 C83 C84 C85 179.2 .
O11 C83 C84 C92 -1.6 .
O11 C87 C88 C89 -150.2 .
O12 C90 C91 C1C 92.0 .
O13 C1A C1B C1E 165.5 .
O14 C95 C96 C97 -175.0 .
O14 C95 C96 C107 2.6 .
O14 C102 C103 C104 178.3 .
C43 C44 C45 C46 0.0 .
C44 O5 C49 C50 -171.9 .
C44 C43 C48 C47 0.0 .
C44 C43 C107 C96 92.9 .
C44 C45 C46 C47 0.0 .
C44 C45 C46 C55 170.8 .
C45 C46 C47 O6 -178.4 .
C45 C46 C47 C48 0.0 .
C45 C46 C55 C56 -82.5 .
C46 C47 C48 C43 0.0 .
C46 C55 C56 C57 -90.3 .
C46 C55 C56 C61 82.9 .
C47 O6 C52 C53 -167.3 .
C47 C46 C55 C56 88.4 .
C48 C43 C44 O5 -177.2 .
C48 C43 C44 C45 0.0 .
C48 C43 C107 C96 -84.4 .
C49 O5 C44 C43 173.3 .
C49 O5 C44 C45 -3.8 .
C52 O6 C47 C46 116.0 .
C52 O6 C47 C48 -62.4 .
C55 C46 C47 O6 10.9 .
C55 C46 C47 C48 -170.7 .
C55 C56 C57 C58 178.6 .
C55 C56 C61 O7 6.6 .
C55 C56 C61 C60 -177.8 .
C56 C57 C58 O8 -178.1 .
C56 C57 C58 C59 -4.3 .
C57 C56 C61 O7 179.7 .
C57 C56 C61 C60 -4.7 .
C57 C58 C59 C60 5.2 .
C57 C58 C59 C68 -174.7 .
C58 O8 C62 C63 -177.0 .
C58 C59 C60 C61 -5.6 .
C58 C59 C68 C69 97.8 .
C59 C60 C61 O7 -179.7 .
C59 C60 C61 C56 5.3 .
C59 C68 C69 C70 87.7 .
C59 C68 C69 C74 -95.1 .
C60 C59 C68 C69 -82.1 .
C61 O7 C65 C66 178.4 .
C61 C56 C57 C58 4.4 .
C62 O8 C58 C57 -10.2 .
C62 O8 C58 C59 176.9 .
C65 O7 C61 C56 179.9 .
C65 O7 C61 C60 4.4 .
C68 C59 C60 C61 174.2 .
C68 C69 C70 O10 -5.0 .
C68 C69 C70 C71 -177.0 .
C68 C69 C74 C73 178.0 .
C69 C70 C71 C72 -5.1 .
C70 O10 C75 C76 -176.9 .
C70 C69 C74 C73 -4.3 .
C70 C71 C72 C73 2.1 .
C70 C71 C72 C105 -177.1 .
C71 C72 C73 O9 -179.0 .
C71 C72 C73 C74 -0.5 .
C71 C72 C105 C81 -90.6 .
C72 C73 C74 C69 1.6 .
C73 O9 C78 C79 -177.2 .
C73 C72 C105 C81 90.1 .
C74 C69 C70 O10 177.8 .
C74 C69 C70 C71 5.8 .
C75 O10 C70 C69 -168.9 .
C75 O10 C70 C71 2.5 .
C78 O9 C73 C72 -174.6 .
C78 O9 C73 C74 6.9 .
C81 C82 C83 O11 -179.1 .
C81 C82 C83 C84 0.0 .
C82 C81 C86 O12 178.2 .
C82 C81 C86 C85 0.0 .
C82 C81 C105 C72 -84.6 .
C82 C83 C84 C85 0.0 .
C82 C83 C84 C92 179.2 .
C83 O11 C87 C88 -170.2 .
C83 C84 C85 C86 0.0 .
C83 C84 C92 C93 73.8 .
C84 C85 C86 O12 -178.1 .
C84 C85 C86 C81 0.0 .
C84 C92 C93 C94 -75.6 .
C84 C92 C93 C98 104.5 .
C85 C84 C92 C93 -106.9 .
C86 O12 C90 C91 166.8 .
C86 C81 C82 C83 0.0 .
C86 C81 C105 C72 89.7 .
C87 O11 C83 C82 5.6 .
C87 O11 C83 C84 -173.5 .
C90 O12 C86 C81 175.9 .
C90 O12 C86 C85 -5.9 .
C92 C84 C85 C86 -179.3 .
C92 C93 C94 C95 -179.9 .
C92 C93 C98 O13 -4.0 .
C92 C93 C98 C97 179.9 .
C93 C94 C95 O14 175.4 .
C93 C94 C95 C96 0.0 .
C94 C93 C98 O13 176.1 .
C94 C93 C98 C97 0.0 .
C94 C95 C96 C97 0.0 .
C94 C95 C96 C107 177.6 .
C95 O14 C102 C103 -178.4 .
C95 C96 C97 C98 0.0 .
C95 C96 C107 C43 86.8 .
C96 C97 C98 O13 -176.7 .
C96 C97 C98 C93 0.0 .
C97 C96 C107 C43 -95.7 .
C98 O13 C1A C1B -177.8 .
C98 C93 C94 C95 0.0 .
C102 O14 C95 C94 4.3 .
C102 O14 C95 C96 179.5 .
C105 C72 C73 O9 0.2 .
C105 C72 C73 C74 178.8 .
C105 C81 C82 C83 174.3 .
C105 C81 C86 O12 3.9 .
C105 C81 C86 C85 -174.2 .
C107 C43 C44 O5 5.5 .
C107 C43 C44 C45 -177.3 .
C107 C43 C48 C47 177.4 .
C107 C96 C97 C98 -177.5 .
Pt1 P1 C1 C2 -23.6 .
Pt1 P1 C1 C2 -27.8 2_855
Pt1 P1 C1 C6 150.0 2_855
Pt1 P1 C1 C6 154.1 .
Pt1 P1 C7 C8 124.0 2_855
Pt1 P1 C7 C8 115.3 .
Pt1 P1 C7 C12 -59.5 2_855
Pt1 P1 C7 C12 -68.2 .
Pt1 P1 C13 C14 157.6 .
Pt1 P1 C13 C14 153.4 2_855
Pt1 P1 C13 C18 -29.9 2_855
Pt1 P1 C13 C18 -25.7 .
P1 C1 C2 C3 177.8 .
P1 C1 C6 C5 -178.2 .
P1 C7 C8 C9 177.1 .
P1 C7 C12 C11 -177.3 .
P1 C13 C14 C15 175.8 .
P1 C13 C18 C17 -177.7 .
O1 C24 C25 C26 -176.9 .
O1 C27 C28 C29 179.4 .
O2 C37 C38 C39 176.5 .
O2 C37 C38 O3 -3.2 .
O2 C37 C42 C41 -176.5 .
O2 C37 C42 O4 12.1 .
C1 P1 C7 C8 -3.9 .
C1 P1 C7 C12 172.6 .
C1 P1 C13 C14 -81.0 .
C1 P1 C13 C18 95.7 .
C1 C2 C3 C4 -0.3 .
C2 C1 C6 C5 -0.5 .
C2 C3 C4 C5 0.9 .
C3 C4 C5 C6 -1.2 .
C4 C5 C6 C1 1.0 .
C6 C1 C2 C3 0.1 .
C7 P1 C1 C2 101.0 .
C7 P1 C1 C6 -81.3 .
C7 P1 C13 C14 28.6 .
C7 P1 C13 C18 -154.6 .
C7 C8 C9 C10 0.2 .
C8 C7 C12 C11 -0.6 .
C8 C9 C10 C11 -1.0 .
C9 C10 C11 C12 0.9 .
C10 C11 C12 C7 -0.2 .
C12 C7 C8 C9 0.6 .
C13 P1 C1 C2 -150.6 .
C13 P1 C1 C6 27.1 .
C13 P1 C7 C8 -115.2 .
C13 P1 C7 C12 61.3 .
C13 C14 C15 C16 2.7 .
C14 C13 C18 C17 -1.0 .
C14 C15 C16 C17 -2.6 .
C15 C16 C17 C18 0.6 .
C16 C17 C18 C13 1.1 .
C18 C13 C14 C15 -0.9 .
C20 C21 C22 C23 -176.6 .
C20 C21 C26 C25 179.0 .
C21 C22 C23 C24 -1.7 .
C22 C21 C26 C25 2.2 .
C22 C23 C24 O1 178.9 .
C22 C23 C24 C25 1.0 .
C23 C24 C25 C26 1.2 .
C24 O1 C27 C28 -171.8 .
C24 C25 C26 C21 -2.9 .
C26 C21 C22 C23 0.1 .
C27 O1 C24 C23 -3.4 .
C27 O1 C24 C25 174.6 .
C27 C28 C29 C30 -178.0 .
C28 C29 C30 C31 178.8 .
C29 C30 C31 C32 -178.7 .
C30 C31 C32 C33 178.5 .
C31 C32 C33 C34 -177.2 .
C32 C33 C34 C35 179.1 .
C33 C34 C35 C36 179.0 .
C34 C35 C36 O2 73.4 .
C36 O2 C37 C38 -79.6 .
C36 O2 C37 C42 96.9 .
C37 O2 C36 C35 -177.4 .
C37 C38 C39 C40 0.0 .
C37 C38 O3 C1F -170.3 .
C37 C42 O4 C1D 169.2 .
C38 C37 C42 C41 0.0 .
C38 C37 C42 O4 -171.4 .
C38 C39 C40 C41 0.0 .
C39 C38 O3 C1F 10.0 .
C39 C40 C41 C42 0.0 .
C40 C41 C42 C37 0.0 .
C40 C41 C42 O4 169.8 .
C41 C42 O4 C1D -1.4 .
C42 C37 C38 C39 0.0 .
C42 C37 C38 O3 -179.7 .
O3 C38 C39 C40 179.7 .
C1A O13 C98 C93 177.6 .
C1A O13 C98 C97 -6.0 .

loop_
_smtbx_masks_void_nr
_smtbx_masks_void_average_x
_smtbx_masks_void_average_y
_smtbx_masks_void_average_z
_smtbx_masks_void_volume
_smtbx_masks_void_count_electrons
1 0.000 0.500 0.500 506.4 110.4
2 0.000 0.500 0.000 237.7 57.7
